data_7224818
loop_
_publ_author_name
'D'Alessio, Daniel'
'Krause-Heuer, Answen M'
'Skelton, Brian W.'
'Fraser, Benjamin Hugh'
'Massi, Massimiliano'
'Ogden, Mark Ian'

_publ_section_title
;
 Synthesis, structure and conformational mobility of tetra-substituted
 cyanomethoxy p-tert-butylcalix[4]arenes
;
_journal_name_full 'RSC Adv.'
_journal_paper_doi 10.1039/C6RA05865E
_journal_year 2016
_chemical_formula_moiety 'C50 H59 N3 O4'
_chemical_formula_sum 'C50 H59 N3 O4'
_chemical_formula_weight 766
_chemical_name_systematic
;
 ?
;
_space_group_IT_number 2
_symmetry_cell_setting triclinic
_symmetry_space_group_name_Hall '-P 1'
_symmetry_space_group_name_H-M 'P -1'
_atom_sites_solution_hydrogens geom
_atom_sites_solution_primary direct
_atom_sites_solution_secondary difmap
_audit_creation_date 2012-02-21T14:03:57-00:00
_audit_creation_method 'WinGX routine CIF_UPDATE'
_audit_update_record
;
2016-02-29 deposited with the CCDC.
2016-04-01 downloaded from the CCDC.
;
_cell_angle_alpha 78.456(3)
_cell_angle_beta 71.355(4)
_cell_angle_gamma 75.486(4)
_cell_formula_units_Z 2
_cell_length_a 11.2306(5)
_cell_length_b 12.9547(5)
_cell_length_c 16.8293(7)
_cell_measurement_reflns_used 7061
_cell_measurement_temperature 100(2)
_cell_measurement_theta_max 29.9652
_cell_measurement_theta_min 2.8043
_cell_volume 2226.64(17)
_computing_cell_refinement
;
        CrysAlisPro, Oxford Diffraction Ltd.,
        Version 1.171.33.52 (release 06-11-2009 CrysAlis171 .NET)
        (compiled Nov  6 2009,16:24:50)
;
_computing_data_collection
;
        CrysAlisPro, Oxford Diffraction Ltd.,
        Version 1.171.33.52 (release 06-11-2009 CrysAlis171 .NET)
        (compiled Nov  6 2009,16:24:50)
;
_computing_data_reduction
;
        CrysAlisPro, Oxford Diffraction Ltd.,
        Version 1.171.33.52 (release 06-11-2009 CrysAlis171 .NET)
        (compiled Nov  6 2009,16:24:50)
;
_computing_molecular_graphics 'OrtepII (Johnson, C. K. (1976)'
_computing_publication_material 'WinGX Farrugia, L. J. (1999)'
_computing_structure_refinement 'SHELXL-97 (Sheldrick, 2008)'
_diffrn_ambient_temperature 100(2)
_diffrn_detector_area_resol_mean 16.0009
_diffrn_measured_fraction_theta_full 0.994
_diffrn_measured_fraction_theta_max 0.971
_diffrn_measurement_device_type 'Oxford Diffraction Xcalibur diffractometer'
_diffrn_measurement_method '\w scans'
_diffrn_orient_matrix_UB_11 0.0192565
_diffrn_orient_matrix_UB_12 -0.0445174
_diffrn_orient_matrix_UB_13 -0.0230492
_diffrn_orient_matrix_UB_21 0.0631624
_diffrn_orient_matrix_UB_22 -0.0078596
_diffrn_orient_matrix_UB_23 0.0033082
_diffrn_orient_matrix_UB_31 -0.0164765
_diffrn_orient_matrix_UB_32 -0.0347893
_diffrn_orient_matrix_UB_33 0.0383646
_diffrn_radiation_monochromator graphite
_diffrn_radiation_type MoK\a
_diffrn_radiation_wavelength 0.71073
_diffrn_reflns_av_R_equivalents 0.03
_diffrn_reflns_av_unetI/netI 0.0569
_diffrn_reflns_limit_h_max 15
_diffrn_reflns_limit_h_min -15
_diffrn_reflns_limit_k_max 17
_diffrn_reflns_limit_k_min -17
_diffrn_reflns_limit_l_max 22
_diffrn_reflns_limit_l_min -22
_diffrn_reflns_number 20351
_diffrn_reflns_theta_full 28.5
_diffrn_reflns_theta_max 29
_diffrn_reflns_theta_min 2.81
_exptl_absorpt_coefficient_mu 0.072
_exptl_absorpt_correction_T_max 1
_exptl_absorpt_correction_T_min 0.97863
_exptl_absorpt_correction_type multi-scan
_exptl_absorpt_process_details
;
        CrysAlisPro, Oxford Diffraction Ltd.,
        Version 1.171.34.44 (release 25-10-2010 CrysAlis171 .NET)
        (compiled Oct 25 2010,18:11:34)
        Empirical absorption correction using spherical harmonics,
 implemented in SCALE3 ABSPACK scaling algorithm.
;
_exptl_crystal_colour colourless
_exptl_crystal_density_diffrn 1.143
_exptl_crystal_density_method 'not measured'
_exptl_crystal_description plate
_exptl_crystal_F_000 824
_exptl_crystal_size_max 0.34
_exptl_crystal_size_mid 0.3
_exptl_crystal_size_min 0.14
_platon_squeeze_details
;
;
_refine_diff_density_max 0.375
_refine_diff_density_min -0.333
_refine_diff_density_rms 0.052
_refine_ls_extinction_method none
_refine_ls_goodness_of_fit_ref 1.023
_refine_ls_hydrogen_treatment constr
_refine_ls_matrix_type full
_refine_ls_number_parameters 588
_refine_ls_number_reflns 11503
_refine_ls_number_restraints 9
_refine_ls_restrained_S_all 1.029
_refine_ls_R_factor_all 0.091
_refine_ls_R_factor_gt 0.0641
_refine_ls_shift/su_max 0.014
_refine_ls_shift/su_mean 0
_refine_ls_structure_factor_coef Fsqd
_refine_ls_weighting_details 'calc w=1/[\s^2^(Fo^2^)+(0.0603P)^2^+0.7801P] where P=(Fo^2^+2Fc^2^)/3'
_refine_ls_weighting_scheme calc
_refine_ls_wR_factor_gt 0.1368
_refine_ls_wR_factor_ref 0.1496
_reflns_number_gt 8528
_reflns_number_total 11503
_reflns_threshold_expression I>2\s(I)
_cod_data_source_file c6ra05865e2.cif
_cod_data_source_block modd233
_cod_original_cell_volume 2226.64(16)
_cod_original_sg_symbol_Hall '-p 1'
_cod_database_code 7224818

loop_
_symmetry_equiv_pos_as_xyz
'x, y, z'
'-x, -y, -z'

loop_
_atom_site_label
_atom_site_type_symbol
_atom_site_fract_x
_atom_site_fract_y
_atom_site_fract_z
_atom_site_U_iso_or_equiv
_atom_site_adp_type
_atom_site_occupancy
_atom_site_symmetry_multiplicity
_atom_site_calc_flag
_atom_site_refinement_flags
_atom_site_disorder_assembly
_atom_site_disorder_group
O11 O 1.06100(10) 0.06455(9) 0.24081(7) 0.0213(2) Uani 1 1 d . . .
C111 C 1.1954(8) 0.0678(5) 0.2189(4) 0.0250(13) Uani 0.5 1 d P A 1
H11A H 1.2064 0.126 0.2445 0.03 Uiso 0.5 1 calc PR A 1
H11B H 1.2302 0.0825 0.1567 0.03 Uiso 0.5 1 calc PR A 1
C112 C 1.2642(4) -0.0363(3) 0.2505(3) 0.0330(9) Uani 0.5 1 d P A 1
N112 N 1.3176(4) -0.1187(3) 0.2720(3) 0.0595(12) Uani 0.5 1 d P A 1
C113 C 1.1914(9) 0.0337(5) 0.2400(5) 0.0281(14) Uani 0.5 1 d P A 2
H11C H 1.2194 -0.0451 0.2401 0.034 Uiso 0.5 1 calc PR A 2
H11D H 1.201 0.0518 0.2917 0.034 Uiso 0.5 1 calc PR A 2
C114 C 1.2736(3) 0.0888(3) 0.1646(2) 0.0256(8) Uani 0.5 1 d P A 2
N114 N 1.3377(3) 0.1283(3) 0.1054(2) 0.0347(8) Uani 0.5 1 d P A 2
C11 C 0.98215(15) 0.13626(13) 0.29737(10) 0.0180(3) Uani 1 1 d . A .
C12 C 0.94850(14) 0.24429(13) 0.26751(10) 0.0174(3) Uani 1 1 d . . .
C13 C 0.86958(15) 0.31359(13) 0.32528(10) 0.0193(3) Uani 1 1 d . A .
H13 H 0.8471 0.3878 0.3056 0.023 Uiso 1 1 calc R . .
C14 C 0.82221(15) 0.27782(13) 0.41131(10) 0.0201(3) Uani 1 1 d . . .
C141 C 0.74180(17) 0.35506(14) 0.47574(11) 0.0254(4) Uani 1 1 d . A .
C142 C 0.67958(19) 0.46162(15) 0.43343(13) 0.0341(4) Uani 1 1 d . . .
H14A H 0.6242 0.5067 0.4769 0.051 Uiso 1 1 calc R A .
H14B H 0.6282 0.4474 0.401 0.051 Uiso 1 1 calc R . .
H14C H 0.7466 0.499 0.3954 0.051 Uiso 1 1 calc R . .
C143 C 0.6340(2) 0.30545(18) 0.54206(14) 0.0452(6) Uani 1 1 d . . .
H14D H 0.6715 0.2429 0.5761 0.068 Uiso 1 1 calc R A .
H14E H 0.5831 0.2829 0.5135 0.068 Uiso 1 1 calc R . .
H14F H 0.5787 0.3589 0.5789 0.068 Uiso 1 1 calc R . .
C144 C 0.8303(2) 0.3781(2) 0.51986(16) 0.0504(6) Uani 1 1 d . . .
H14G H 0.871 0.3104 0.5471 0.076 Uiso 1 1 calc R A .
H14H H 0.7801 0.4257 0.5627 0.076 Uiso 1 1 calc R . .
H14I H 0.8966 0.4131 0.4781 0.076 Uiso 1 1 calc R . .
C15 C 0.85385(16) 0.16788(13) 0.43711(10) 0.0211(3) Uani 1 1 d . A .
H15 H 0.8207 0.1413 0.4949 0.025 Uiso 1 1 calc R . .
C16 C 0.93203(15) 0.09538(13) 0.38162(10) 0.0193(3) Uani 1 1 d . . .
C1 C 0.95558(17) -0.02455(13) 0.40995(10) 0.0226(3) Uani 1 1 d . A .
H1A H 0.917 -0.0376 0.4719 0.027 Uiso 1 1 calc R . .
H1B H 1.0492 -0.0526 0.3981 0.027 Uiso 1 1 calc R . .
O21 O 0.84058(10) 0.14062(9) 0.17335(7) 0.0195(2) Uani 1 1 d . . .
C211 C 0.90339(15) 0.05465(14) 0.12544(11) 0.0227(3) Uani 1 1 d . . .
H21A H 0.8514 0.0507 0.0888 0.027 Uiso 1 1 calc R . .
H21B H 0.9087 -0.0135 0.1644 0.027 Uiso 1 1 calc R . .
C212 C 1.03384(17) 0.06462(14) 0.07199(11) 0.0252(4) Uani 1 1 d . . .
N212 N 1.13379(16) 0.06904(16) 0.02788(11) 0.0402(4) Uani 1 1 d . . .
C21 C 0.81261(14) 0.24369(12) 0.13042(9) 0.0162(3) Uani 1 1 d . A .
C22 C 0.71045(14) 0.27398(13) 0.09437(9) 0.0174(3) Uani 1 1 d . A .
C23 C 0.67887(14) 0.38135(13) 0.06203(10) 0.0188(3) Uani 1 1 d . . .
H23 H 0.6104 0.4026 0.0368 0.023 Uiso 1 1 calc R . .
C24 C 0.74287(15) 0.45965(13) 0.06481(10) 0.0184(3) Uani 1 1 d . . .
C241 C 0.69819(16) 0.57748(13) 0.03150(10) 0.0210(3) Uani 1 1 d . . .
C242 C 0.70238(17) 0.58588(14) -0.06213(11) 0.0253(4) Uani 1 1 d . . .
H24A H 0.6756 0.6613 -0.084 0.038 Uiso 1 1 calc R . .
H24B H 0.6442 0.5436 -0.0667 0.038 Uiso 1 1 calc R . .
H24C H 0.79 0.558 -0.0952 0.038 Uiso 1 1 calc R . .
C243 C 0.55985(17) 0.61783(15) 0.08357(12) 0.0302(4) Uani 1 1 d . . .
H24D H 0.5567 0.6117 0.1432 0.045 Uiso 1 1 calc R . .
H24E H 0.5037 0.5743 0.0781 0.045 Uiso 1 1 calc R . .
H24F H 0.5309 0.6932 0.0626 0.045 Uiso 1 1 calc R . .
C244 C 0.78232(18) 0.64998(14) 0.03742(12) 0.0269(4) Uani 1 1 d . . .
H24G H 0.776 0.6496 0.0969 0.04 Uiso 1 1 calc R . .
H24H H 0.7533 0.7235 0.0126 0.04 Uiso 1 1 calc R . .
H24I H 0.8717 0.6234 0.0065 0.04 Uiso 1 1 calc R . .
C25 C 0.84382(15) 0.42560(13) 0.10105(10) 0.0187(3) Uani 1 1 d . A .
H25 H 0.8894 0.477 0.1035 0.022 Uiso 1 1 calc R . .
C26 C 0.88049(14) 0.31872(13) 0.13386(9) 0.0172(3) Uani 1 1 d . . .
C2 C 0.99034(15) 0.28604(13) 0.17408(10) 0.0183(3) Uani 1 1 d . A .
H2A H 1.0567 0.2295 0.1441 0.022 Uiso 1 1 calc R . .
H2B H 1.0297 0.349 0.1668 0.022 Uiso 1 1 calc R . .
O31 O 0.66533(11) -0.02823(9) 0.16851(8) 0.0239(3) Uani 1 1 d . C .
C311 C 0.60499(16) -0.07082(15) 0.12399(11) 0.0265(4) Uani 1 1 d . . .
H31A H 0.555 -0.1214 0.1653 0.032 Uiso 0.5 1 calc PR B 1
H31B H 0.6736 -0.1141 0.0831 0.032 Uiso 0.5 1 calc PR B 1
H31C H 0.6718 -0.121 0.0877 0.032 Uiso 0.5 1 d PR B 2
H31D H 0.5693 -0.0109 0.0861 0.032 Uiso 0.5 1 d PR B 2
C312 C 0.5219(4) -0.0010(3) 0.0787(2) 0.0296(8) Uani 0.5 1 d P C 1
N312 N 0.4559(3) 0.0607(3) 0.0445(2) 0.0389(8) Uani 0.5 1 d P C 1
C313 C 0.5046(3) -0.1263(3) 0.1732(2) 0.0223(7) Uani 0.5 1 d P C 2
N313 N 0.4272(3) -0.1723(2) 0.2129(2) 0.0306(7) Uani 0.5 1 d P C 2
C31 C 0.58192(14) 0.04893(13) 0.21908(10) 0.0188(3) Uani 1 1 d . . .
C32 C 0.52950(15) 0.01655(13) 0.30537(11) 0.0202(3) Uani 1 1 d . A .
C33 C 0.44135(15) 0.09247(13) 0.35354(11) 0.0215(3) Uani 1 1 d . . .
H33 H 0.4039 0.0715 0.4119 0.026 Uiso 1 1 calc R C .
C34 C 0.40588(15) 0.19935(13) 0.31870(10) 0.0199(3) Uani 1 1 d D C .
C341 C 0.30470(17) 0.27969(14) 0.37364(11) 0.0254(4) Uani 1 1 d D . .
C342 C 0.18136(18) 0.23195(18) 0.41631(14) 0.0323(5) Uani 0.903(3) 1 d P C 1
H34A H 0.1193 0.2794 0.456 0.048 Uiso 0.903(3) 1 calc PR C 1
H34B H 0.2037 0.1606 0.447 0.048 Uiso 0.903(3) 1 calc PR C 1
H34C H 0.1436 0.2259 0.3728 0.048 Uiso 0.903(3) 1 calc PR C 1
C343 C 0.3553(2) 0.29407(18) 0.44430(14) 0.0345(6) Uani 0.903(3) 1 d P C 1
H34D H 0.433 0.3242 0.4194 0.052 Uiso 0.903(3) 1 calc PR C 1
H34E H 0.3754 0.2242 0.4776 0.052 Uiso 0.903(3) 1 calc PR C 1
H34F H 0.2897 0.3431 0.4811 0.052 Uiso 0.903(3) 1 calc PR C 1
C344 C 0.2672(2) 0.38727(17) 0.32422(13) 0.0352(6) Uani 0.903(3) 1 d P C 1
H34G H 0.3414 0.4222 0.3011 0.053 Uiso 0.903(3) 1 calc PR C 1
H34H H 0.1975 0.4328 0.3617 0.053 Uiso 0.903(3) 1 calc PR C 1
H34I H 0.2385 0.3767 0.2778 0.053 Uiso 0.903(3) 1 calc PR C 1
C345 C 0.266(2) 0.2518(17) 0.4667(5) 0.049(6) Uiso 0.097(3) 1 d PD C 2
H34J H 0.2086 0.3142 0.4928 0.073 Uiso 0.097(3) 1 calc PR C 2
H34K H 0.3423 0.2312 0.4871 0.073 Uiso 0.097(3) 1 calc PR C 2
H34L H 0.2211 0.1917 0.482 0.073 Uiso 0.097(3) 1 calc PR C 2
C346 C 0.378(2) 0.3768(14) 0.3552(16) 0.064(11) Uiso 0.097(3) 1 d PD C 2
H34M H 0.4516 0.3538 0.3781 0.096 Uiso 0.097(3) 1 calc PR C 2
H34N H 0.319 0.438 0.3821 0.096 Uiso 0.097(3) 1 calc PR C 2
H34O H 0.4074 0.398 0.294 0.096 Uiso 0.097(3) 1 calc PR C 2
C347 C 0.1956(15) 0.3253(18) 0.3325(13) 0.061(8) Uiso 0.097(3) 1 d PD C 2
H34P H 0.1347 0.2768 0.3508 0.091 Uiso 0.097(3) 1 calc PR C 2
H34Q H 0.2309 0.3319 0.2708 0.091 Uiso 0.097(3) 1 calc PR C 2
H34R H 0.1514 0.3962 0.3496 0.091 Uiso 0.097(3) 1 calc PR C 2
C35 C 0.46922(15) 0.22913(13) 0.23448(10) 0.0191(3) Uani 1 1 d . . .
H35 H 0.4509 0.3022 0.2107 0.023 Uiso 1 1 calc R C .
C36 C 0.55852(14) 0.15558(13) 0.18376(10) 0.0181(3) Uani 1 1 d . C .
C3 C 0.63049(15) 0.19539(13) 0.09434(10) 0.0192(3) Uani 1 1 d . . .
H3A H 0.6872 0.1334 0.0661 0.023 Uiso 1 1 calc R C .
H3B H 0.5684 0.2311 0.0619 0.023 Uiso 1 1 calc R . .
O41 O 0.68833(11) 0.00691(10) 0.42965(7) 0.0259(3) Uani 1 1 d . . .
H41 H 0.6283 0.0412 0.4093 0.039 Uiso 1 1 calc R . .
C41 C 0.76946(16) -0.06615(13) 0.37637(10) 0.0217(3) Uani 1 1 d . A .
C42 C 0.90069(16) -0.08612(12) 0.36696(10) 0.0199(3) Uani 1 1 d . . .
C43 C 0.98060(16) -0.16377(13) 0.31634(10) 0.0203(3) Uani 1 1 d . A .
H43 H 1.0702 -0.1781 0.3098 0.024 Uiso 1 1 calc R . .
C44 C 0.93448(15) -0.22106(12) 0.27503(10) 0.0202(3) Uani 1 1 d . . .
C441 C 1.02246(16) -0.30318(13) 0.21592(11) 0.0242(4) Uani 1 1 d . A .
C442 C 1.16187(17) -0.32569(16) 0.21859(13) 0.0339(4) Uani 1 1 d . . .
H44A H 1.1957 -0.2595 0.1983 0.051 Uiso 1 1 calc R A .
H44B H 1.2136 -0.3809 0.1824 0.051 Uiso 1 1 calc R . .
H44C H 1.1654 -0.3511 0.2769 0.051 Uiso 1 1 calc R . .
C443 C 0.97511(19) -0.40990(14) 0.24285(14) 0.0338(4) Uani 1 1 d . . .
H44D H 1.0314 -0.4624 0.2054 0.051 Uiso 1 1 calc R A .
H44E H 0.8873 -0.398 0.239 0.051 Uiso 1 1 calc R . .
H44F H 0.9765 -0.4374 0.3013 0.051 Uiso 1 1 calc R . .
C444 C 1.01891(19) -0.25968(16) 0.12447(12) 0.0331(4) Uani 1 1 d . . .
H44G H 1.0543 -0.1941 0.1059 0.05 Uiso 1 1 calc R A .
H44H H 0.93 -0.2433 0.122 0.05 Uiso 1 1 calc R . .
H44I H 1.0702 -0.314 0.0873 0.05 Uiso 1 1 calc R . .
C45 C 0.80186(16) -0.19775(13) 0.28607(11) 0.0219(3) Uani 1 1 d . A .
H45 H 0.7679 -0.2356 0.2584 0.026 Uiso 1 1 calc R . .
C46 C 0.71831(15) -0.12147(13) 0.33593(10) 0.0209(3) Uani 1 1 d . . .
C4 C 0.57511(15) -0.09665(13) 0.34542(11) 0.0243(4) Uani 1 1 d . A .
H4A H 0.5277 -0.1049 0.4063 0.029 Uiso 1 1 calc R . .
H4B H 0.5553 -0.1492 0.3186 0.029 Uiso 1 1 calc R . .

loop_
_atom_site_aniso_label
_atom_site_aniso_U_11
_atom_site_aniso_U_22
_atom_site_aniso_U_33
_atom_site_aniso_U_23
_atom_site_aniso_U_13
_atom_site_aniso_U_12
O11 0.0189(6) 0.0217(6) 0.0238(6) -0.0089(5) -0.0064(5) -0.0001(5)
C111 0.018(2) 0.025(3) 0.032(4) -0.009(2) -0.005(3) -0.003(3)
C112 0.0220(18) 0.033(2) 0.047(2) -0.0002(18) -0.0151(17) -0.0089(17)
N112 0.030(2) 0.051(2) 0.093(3) 0.020(2) -0.027(2) -0.0108(18)
C113 0.021(2) 0.028(4) 0.030(3) -0.003(2) -0.008(3) 0.004(3)
C114 0.0220(18) 0.0217(17) 0.038(2) -0.0063(15) -0.0169(17) 0.0002(14)
N114 0.0208(15) 0.0279(17) 0.055(2) 0.0041(15) -0.0165(15) -0.0033(13)
C11 0.0168(7) 0.0199(8) 0.0211(8) -0.0072(6) -0.0085(6) -0.0026(6)
C12 0.0152(7) 0.0208(8) 0.0199(8) -0.0027(6) -0.0084(6) -0.0059(6)
C13 0.0191(8) 0.0171(7) 0.0241(8) -0.0035(6) -0.0095(6) -0.0032(6)
C14 0.0188(8) 0.0219(8) 0.0229(8) -0.0074(6) -0.0087(6) -0.0028(6)
C141 0.0261(9) 0.0248(9) 0.0259(9) -0.0113(7) -0.0067(7) -0.0009(7)
C142 0.0315(10) 0.0273(10) 0.0372(11) -0.0125(8) -0.0036(8) 0.0037(8)
C143 0.0435(12) 0.0362(12) 0.0381(12) -0.0076(9) 0.0076(9) 0.0009(10)
C144 0.0487(13) 0.0529(14) 0.0617(15) -0.0410(12) -0.0288(12) 0.0118(11)
C15 0.0249(8) 0.0230(8) 0.0175(8) -0.0028(6) -0.0082(6) -0.0055(7)
C16 0.0220(8) 0.0174(8) 0.0219(8) -0.0029(6) -0.0114(6) -0.0031(6)
C1 0.0283(9) 0.0198(8) 0.0212(8) -0.0025(6) -0.0105(7) -0.0032(7)
O21 0.0191(6) 0.0176(5) 0.0225(6) -0.0027(4) -0.0074(5) -0.0031(4)
C211 0.0191(8) 0.0222(8) 0.0285(9) -0.0080(7) -0.0065(7) -0.0036(6)
C212 0.0249(9) 0.0305(9) 0.0244(9) -0.0114(7) -0.0087(7) -0.0046(7)
N212 0.0277(9) 0.0620(12) 0.0350(9) -0.0221(9) -0.0011(7) -0.0140(8)
C21 0.0162(7) 0.0173(7) 0.0151(7) -0.0025(6) -0.0050(6) -0.0021(6)
C22 0.0153(7) 0.0224(8) 0.0154(7) -0.0042(6) -0.0037(6) -0.0050(6)
C23 0.0136(7) 0.0258(8) 0.0185(8) -0.0025(6) -0.0073(6) -0.0033(6)
C24 0.0172(7) 0.0192(8) 0.0169(7) -0.0027(6) -0.0036(6) -0.0017(6)
C241 0.0217(8) 0.0193(8) 0.0223(8) -0.0014(6) -0.0089(6) -0.0023(6)
C242 0.0297(9) 0.0239(9) 0.0232(8) 0.0009(7) -0.0107(7) -0.0058(7)
C243 0.0271(9) 0.0298(10) 0.0303(10) -0.0068(8) -0.0089(8) 0.0035(8)
C244 0.0348(10) 0.0188(8) 0.0309(9) -0.0003(7) -0.0147(8) -0.0075(7)
C25 0.0179(7) 0.0195(8) 0.0195(8) -0.0043(6) -0.0044(6) -0.0048(6)
C26 0.0148(7) 0.0214(8) 0.0160(7) -0.0033(6) -0.0042(6) -0.0044(6)
C2 0.0160(7) 0.0196(8) 0.0213(8) -0.0020(6) -0.0073(6) -0.0052(6)
O31 0.0162(6) 0.0240(6) 0.0337(7) -0.0128(5) -0.0066(5) -0.0017(5)
C311 0.0216(8) 0.0295(9) 0.0298(9) -0.0131(7) -0.0043(7) -0.0046(7)
C312 0.0280(19) 0.037(2) 0.0277(19) -0.0136(16) -0.0047(15) -0.0098(16)
N312 0.0373(19) 0.055(2) 0.0345(18) -0.0142(17) -0.0154(15) -0.0144(17)
C313 0.0188(16) 0.0182(16) 0.0318(18) -0.0111(14) -0.0082(14) 0.0008(13)
N313 0.0252(16) 0.0268(16) 0.0413(18) -0.0073(14) -0.0083(14) -0.0071(13)
C31 0.0124(7) 0.0195(8) 0.0259(8) -0.0077(6) -0.0047(6) -0.0028(6)
C32 0.0153(7) 0.0166(7) 0.0285(9) -0.0013(6) -0.0057(6) -0.0046(6)
C33 0.0180(8) 0.0231(8) 0.0216(8) -0.0013(6) -0.0034(6) -0.0053(6)
C34 0.0179(7) 0.0204(8) 0.0231(8) -0.0070(6) -0.0068(6) -0.0025(6)
C341 0.0257(9) 0.0254(9) 0.0256(9) -0.0095(7) -0.0098(7) 0.0024(7)
C342 0.0193(10) 0.0366(12) 0.0374(12) -0.0134(9) -0.0023(8) 0.0001(8)
C343 0.0433(13) 0.0344(12) 0.0313(11) -0.0135(9) -0.0157(10) -0.0035(10)
C344 0.0403(13) 0.0254(11) 0.0298(11) -0.0070(9) -0.0065(9) 0.0099(9)
C35 0.0189(8) 0.0173(7) 0.0243(8) -0.0036(6) -0.0098(6) -0.0038(6)
C36 0.0146(7) 0.0222(8) 0.0214(8) -0.0046(6) -0.0073(6) -0.0063(6)
C3 0.0180(7) 0.0231(8) 0.0199(8) -0.0045(6) -0.0081(6) -0.0054(6)
O41 0.0235(6) 0.0254(6) 0.0267(6) -0.0080(5) -0.0064(5) 0.0014(5)
C41 0.0251(8) 0.0160(8) 0.0202(8) 0.0000(6) -0.0042(6) -0.0022(6)
C42 0.0248(8) 0.0152(7) 0.0196(8) 0.0007(6) -0.0087(6) -0.0028(6)
C43 0.0203(8) 0.0175(8) 0.0233(8) 0.0002(6) -0.0094(6) -0.0021(6)
C44 0.0212(8) 0.0143(7) 0.0248(8) -0.0021(6) -0.0078(6) -0.0017(6)
C441 0.0216(8) 0.0210(8) 0.0317(9) -0.0097(7) -0.0086(7) -0.0010(7)
C442 0.0243(9) 0.0304(10) 0.0485(12) -0.0193(9) -0.0108(8) 0.0034(8)
C443 0.0316(10) 0.0207(9) 0.0485(12) -0.0107(8) -0.0088(9) -0.0026(8)
C444 0.0334(10) 0.0336(10) 0.0318(10) -0.0114(8) -0.0079(8) -0.0018(8)
C45 0.0225(8) 0.0168(8) 0.0282(9) -0.0021(7) -0.0106(7) -0.0037(6)
C46 0.0197(8) 0.0164(8) 0.0252(8) 0.0020(6) -0.0064(6) -0.0046(6)
C4 0.0193(8) 0.0188(8) 0.0306(9) 0.0017(7) -0.0047(7) -0.0037(6)

loop_
_atom_type_symbol
_atom_type_description
_atom_type_scat_dispersion_real
_atom_type_scat_dispersion_imag
_atom_type_scat_source
C C 0.0033 0.0016 'International Tables Vol C Tables 4.2.6.8 and 6.1.1.4'
H H 0 0 'International Tables Vol C Tables 4.2.6.8 and 6.1.1.4'
N N 0.0061 0.0033 'International Tables Vol C Tables 4.2.6.8 and 6.1.1.4'
O O 0.0106 0.006 'International Tables Vol C Tables 4.2.6.8 and 6.1.1.4'

loop_
_geom_angle_atom_site_label_1
_geom_angle_atom_site_label_2
_geom_angle_atom_site_label_3
_geom_angle
C11 O11 C113 116.4(4)
C11 O11 C111 113.4(3)
O11 C111 C112 108.7(4)
O11 C111 H11A 109.9
C112 C111 H11A 109.9
O11 C111 H11B 109.9
C112 C111 H11B 109.9
H11A C111 H11B 108.3
N112 C112 C111 177.1(6)
O11 C113 C114 111.2(4)
O11 C113 H11C 109.4
C114 C113 H11C 109.4
O11 C113 H11D 109.4
C114 C113 H11D 109.4
H11C C113 H11D 108
N114 C114 C113 177.9(5)
C12 C11 C16 121.72(14)
C12 C11 O11 119.56(14)
C16 C11 O11 118.56(14)
C11 C12 C13 118.22(14)
C11 C12 C2 121.57(14)
C13 C12 C2 120.14(14)
C12 C13 C14 122.33(15)
C12 C13 H13 118.8
C14 C13 H13 118.8
C15 C14 C13 117.04(14)
C15 C14 C141 120.65(15)
C13 C14 C141 122.30(15)
C144 C141 C142 108.65(16)
C144 C141 C14 108.20(14)
C142 C141 C14 111.86(14)
C144 C141 C143 109.34(18)
C142 C141 C143 107.72(15)
C14 C141 C143 111.02(15)
C141 C142 H14A 109.5
C141 C142 H14B 109.5
H14A C142 H14B 109.5
C141 C142 H14C 109.5
H14A C142 H14C 109.5
H14B C142 H14C 109.5
C141 C143 H14D 109.5
C141 C143 H14E 109.5
H14D C143 H14E 109.5
C141 C143 H14F 109.5
H14D C143 H14F 109.5
H14E C143 H14F 109.5
C141 C144 H14G 109.5
C141 C144 H14H 109.5
H14G C144 H14H 109.5
C141 C144 H14I 109.5
H14G C144 H14I 109.5
H14H C144 H14I 109.5
C16 C15 C14 122.69(15)
C16 C15 H15 118.7
C14 C15 H15 118.7
C15 C16 C11 117.82(14)
C15 C16 C1 121.40(14)
C11 C16 C1 120.67(14)
C16 C1 C42 113.42(13)
C16 C1 H1A 108.9
C42 C1 H1A 108.9
C16 C1 H1B 108.9
C42 C1 H1B 108.9
H1A C1 H1B 107.7
C21 O21 C211 118.44(12)
O21 C211 C212 113.43(14)
O21 C211 H21A 108.9
C212 C211 H21A 108.9
O21 C211 H21B 108.9
C212 C211 H21B 108.9
H21A C211 H21B 107.7
N212 C212 C211 176.29(18)
C26 C21 O21 117.07(13)
C26 C21 C22 121.26(14)
O21 C21 C22 121.23(13)
C23 C22 C21 117.71(14)
C23 C22 C3 119.97(14)
C21 C22 C3 122.23(14)
C22 C23 C24 123.20(14)
C22 C23 H23 118.4
C24 C23 H23 118.4
C25 C24 C23 116.95(14)
C25 C24 C241 122.96(14)
C23 C24 C241 120.05(14)
C244 C241 C24 112.28(13)
C244 C241 C243 108.43(14)
C24 C241 C243 109.16(14)
C244 C241 C242 108.37(14)
C24 C241 C242 109.27(13)
C243 C241 C242 109.28(14)
C241 C242 H24A 109.5
C241 C242 H24B 109.5
H24A C242 H24B 109.5
C241 C242 H24C 109.5
H24A C242 H24C 109.5
H24B C242 H24C 109.5
C241 C243 H24D 109.5
C241 C243 H24E 109.5
H24D C243 H24E 109.5
C241 C243 H24F 109.5
H24D C243 H24F 109.5
H24E C243 H24F 109.5
C241 C244 H24G 109.5
C241 C244 H24H 109.5
H24G C244 H24H 109.5
C241 C244 H24I 109.5
H24G C244 H24I 109.5
H24H C244 H24I 109.5
C24 C25 C26 122.35(15)
C24 C25 H25 118.8
C26 C25 H25 118.8
C25 C26 C21 118.53(14)
C25 C26 C2 120.23(14)
C21 C26 C2 121.23(14)
C12 C2 C26 113.16(12)
C12 C2 H2A 108.9
C26 C2 H2A 108.9
C12 C2 H2B 108.9
C26 C2 H2B 108.9
H2A C2 H2B 107.8
C31 O31 C311 113.75(12)
O31 C311 C312 120.3(2)
O31 C311 C313 117.19(19)
O31 C311 H31A 107.2
C312 C311 H31A 107.2
O31 C311 H31B 107.2
C312 C311 H31B 107.2
H31A C311 H31B 106.9
O31 C311 H31C 108
C313 C311 H31C 108
O31 C311 H31D 108
C313 C311 H31D 108
H31C C311 H31D 107.2
N312 C312 C311 175.5(4)
N313 C313 C311 178.2(4)
C36 C31 O31 119.44(14)
C36 C31 C32 121.78(14)
O31 C31 C32 118.70(14)
C33 C32 C31 117.99(14)
C33 C32 C4 121.38(15)
C31 C32 C4 120.52(14)
C32 C33 C34 121.99(15)
C32 C33 H33 119
C34 C33 H33 119
C35 C34 C33 117.43(14)
C35 C34 C341 122.29(15)
C33 C34 C341 120.24(14)
C345 C341 C344 126.7(8)
C345 C341 C347 116.2(10)
C344 C341 C347 47.8(9)
C345 C341 C343 46.2(9)
C344 C341 C343 110.26(16)
C347 C341 C343 142.4(8)
C345 C341 C34 119.5(8)
C344 C341 C34 113.32(15)
C347 C341 C34 108.2(8)
C343 C341 C34 108.92(15)
C345 C341 C342 61.4(9)
C344 C341 C342 107.81(16)
C347 C341 C342 64.8(9)
C343 C341 C342 107.47(16)
C34 C341 C342 108.88(14)
C345 C341 C346 105.7(10)
C344 C341 C346 56.0(10)
C347 C341 C346 103.8(10)
C343 C341 C346 63.5(10)
C34 C341 C346 101.0(9)
C342 C341 C346 150.0(9)
C341 C342 H34A 109.5
C341 C342 H34B 109.5
C341 C342 H34C 109.5
C341 C343 H34D 109.5
C341 C343 H34E 109.5
C341 C343 H34F 109.5
C341 C344 H34G 109.5
C341 C344 H34H 109.5
C341 C344 H34I 109.5
C341 C345 H34J 109.5
C341 C345 H34K 109.5
H34J C345 H34K 109.5
C341 C345 H34L 109.5
H34J C345 H34L 109.5
H34K C345 H34L 109.5
C341 C346 H34M 109.5
C341 C346 H34N 109.5
H34M C346 H34N 109.5
C341 C346 H34O 109.5
H34M C346 H34O 109.5
H34N C346 H34O 109.5
C341 C347 H34P 109.5
C341 C347 H34Q 109.5
H34P C347 H34Q 109.5
C341 C347 H34R 109.5
H34P C347 H34R 109.5
H34Q C347 H34R 109.5
C34 C35 C36 122.37(15)
C34 C35 H35 118.8
C36 C35 H35 118.8
C31 C36 C35 117.92(14)
C31 C36 C3 122.68(14)
C35 C36 C3 119.33(14)
C22 C3 C36 111.23(12)
C22 C3 H3A 109.4
C36 C3 H3A 109.4
C22 C3 H3B 109.4
C36 C3 H3B 109.4
H3A C3 H3B 108
C41 O41 H41 109.5
O41 C41 C42 118.81(15)
O41 C41 C46 119.78(15)
C42 C41 C46 121.36(15)
C41 C42 C43 118.17(15)
C41 C42 C1 121.02(15)
C43 C42 C1 120.80(15)
C44 C43 C42 122.65(15)
C44 C43 H43 118.7
C42 C43 H43 118.7
C43 C44 C45 117.07(15)
C43 C44 C441 123.00(15)
C45 C44 C441 119.86(15)
C442 C441 C443 108.11(15)
C442 C441 C44 112.13(14)
C443 C441 C44 109.39(14)
C442 C441 C444 108.48(15)
C443 C441 C444 109.34(15)
C44 C441 C444 109.35(14)
C441 C442 H44A 109.5
C441 C442 H44B 109.5
H44A C442 H44B 109.5
C441 C442 H44C 109.5
H44A C442 H44C 109.5
H44B C442 H44C 109.5
C441 C443 H44D 109.5
C441 C443 H44E 109.5
H44D C443 H44E 109.5
C441 C443 H44F 109.5
H44D C443 H44F 109.5
H44E C443 H44F 109.5
C441 C444 H44G 109.5
C441 C444 H44H 109.5
H44G C444 H44H 109.5
C441 C444 H44I 109.5
H44G C444 H44I 109.5
H44H C444 H44I 109.5
C46 C45 C44 122.48(16)
C46 C45 H45 118.8
C44 C45 H45 118.8
C45 C46 C41 118.25(15)
C45 C46 C4 121.21(15)
C41 C46 C4 120.53(15)
C46 C4 C32 112.33(13)
C46 C4 H4A 109.1
C32 C4 H4A 109.1
C46 C4 H4B 109.1
C32 C4 H4B 109.1
H4A C4 H4B 107.9

loop_
_geom_bond_atom_site_label_1
_geom_bond_atom_site_label_2
_geom_bond_distance
O11 C11 1.3984(18)
O11 C113 1.414(9)
O11 C111 1.444(9)
C111 C112 1.467(7)
C111 H11A 0.99
C111 H11B 0.99
C112 N112 1.138(5)
C113 C114 1.480(7)
C113 H11C 0.99
C113 H11D 0.99
C114 N114 1.138(5)
C11 C12 1.389(2)
C11 C16 1.395(2)
C12 C13 1.392(2)
C12 C2 1.517(2)
C13 C14 1.399(2)
C13 H13 0.95
C14 C15 1.393(2)
C14 C141 1.532(2)
C141 C144 1.529(3)
C141 C142 1.530(3)
C141 C143 1.537(3)
C142 H14A 0.98
C142 H14B 0.98
C142 H14C 0.98
C143 H14D 0.98
C143 H14E 0.98
C143 H14F 0.98
C144 H14G 0.98
C144 H14H 0.98
C144 H14I 0.98
C15 C16 1.392(2)
C15 H15 0.95
C16 C1 1.513(2)
C1 C42 1.517(2)
C1 H1A 0.99
C1 H1B 0.99
O21 C21 1.3972(18)
O21 C211 1.4107(19)
C211 C212 1.476(2)
C211 H21A 0.99
C211 H21B 0.99
C212 N212 1.139(2)
C21 C26 1.397(2)
C21 C22 1.401(2)
C22 C23 1.389(2)
C22 C3 1.517(2)
C23 C24 1.398(2)
C23 H23 0.95
C24 C25 1.391(2)
C24 C241 1.533(2)
C241 C244 1.526(2)
C241 C243 1.537(2)
C241 C242 1.544(2)
C242 H24A 0.98
C242 H24B 0.98
C242 H24C 0.98
C243 H24D 0.98
C243 H24E 0.98
C243 H24F 0.98
C244 H24G 0.98
C244 H24H 0.98
C244 H24I 0.98
C25 C26 1.395(2)
C25 H25 0.95
C26 C2 1.522(2)
C2 H2A 0.99
C2 H2B 0.99
O31 C31 1.4009(18)
O31 C311 1.415(2)
C311 C312 1.423(4)
C311 C313 1.429(4)
C311 H31A 0.99
C311 H31B 0.99
C311 H31C 0.99
C311 H31D 0.99
C312 N312 1.145(5)
C312 H31D 0.5624
C313 N313 1.135(4)
C31 C36 1.386(2)
C31 C32 1.402(2)
C32 C33 1.387(2)
C32 C4 1.522(2)
C33 C34 1.403(2)
C33 H33 0.95
C34 C35 1.392(2)
C34 C341 1.533(2)
C341 C345 1.480(8)
C341 C344 1.509(3)
C341 C347 1.531(9)
C341 C343 1.531(3)
C341 C342 1.560(3)
C341 C346 1.596(9)
C342 H34A 0.98
C342 H34B 0.98
C342 H34C 0.98
C343 H34D 0.98
C343 H34E 0.98
C343 H34F 0.98
C344 H34G 0.98
C344 H34H 0.98
C344 H34I 0.98
C345 H34J 0.98
C345 H34K 0.98
C345 H34L 0.98
C346 H34M 0.98
C346 H34N 0.98
C346 H34O 0.98
C347 H34P 0.98
C347 H34Q 0.98
C347 H34R 0.98
C35 C36 1.393(2)
C35 H35 0.95
C36 C3 1.518(2)
C3 H3A 0.99
C3 H3B 0.99
O41 C41 1.3839(19)
O41 H41 0.84
C41 C42 1.393(2)
C41 C46 1.399(2)
C42 C43 1.395(2)
C43 C44 1.390(2)
C43 H43 0.95
C44 C45 1.402(2)
C44 C441 1.538(2)
C441 C442 1.533(2)
C441 C443 1.537(2)
C441 C444 1.539(3)
C442 H44A 0.98
C442 H44B 0.98
C442 H44C 0.98
C443 H44D 0.98
C443 H44E 0.98
C443 H44F 0.98
C444 H44G 0.98
C444 H44H 0.98
C444 H44I 0.98
C45 C46 1.387(2)
C45 H45 0.95
C46 C4 1.521(2)
C4 H4A 0.99
C4 H4B 0.99

loop_
_platon_squeeze_void_nr
_platon_squeeze_void_average_x
_platon_squeeze_void_average_y
_platon_squeeze_void_average_z
_platon_squeeze_void_volume
_platon_squeeze_void_count_electrons
_platon_squeeze_void_content
1 0.301 0.869 0.087 10 0 ' '
2 0.384 0.447 0.730 33 1 ' '
3 0.397 0.606 0.286 9 0 ' '
4 0.627 0.551 0.268 31 1 ' '
5 0.624 0.385 0.716 8 0 ' '
6 0.699 0.131 0.913 10 0 ' '
